data_4118151
loop_
_publ_author_name
'Matthew J. Polinski'
'Daniel J. Grant'
'Shuao Wang'
'Evgeny V. Alekseev'
'Justin N. Cross'
'Eric M. Villa'
'Wulf Depmeier'
'Laura Gagliardi'
'Thomas E. Albrecht-Schmitt'

_publ_section_title
;
 Differentiating between Trivalent Lanthanides and Actinides
;
_journal_name_full 'Journal of the American Chemical Society'
_journal_page_first 10682
_journal_page_last 10692
_journal_paper_doi 10.1021/ja303804r
_journal_volume 134
_journal_year 2012
_chemical_formula_moiety Sm4[B18O25(OH)13Cl3]
_chemical_formula_sum 'B18 Cl3 O38 Sm4'
_chemical_formula_weight 1510.33
_chemical_name_common 'Samarium(III) Borate Chloride'
_chemical_name_systematic
; 
 ? 
;
_space_group_IT_number 13
_symmetry_cell_setting monoclinic
_symmetry_space_group_name_Hall '-P 2yc'
_symmetry_space_group_name_H-M 'P 1 2/c 1'
_atom_sites_solution_hydrogens none
_atom_sites_solution_primary direct
_atom_sites_solution_secondary difmap
_audit_creation_method SHELXL-97
_cell_angle_alpha 90.00
_cell_angle_beta 97.220(3)
_cell_angle_gamma 90.00
_cell_formula_units_Z 2
_cell_length_a 10.448(3)
_cell_length_b 6.4192(18)
_cell_length_c 23.051(6)
_cell_measurement_reflns_used 3502
_cell_measurement_temperature 100(2)
_cell_measurement_theta_max 27.44
_cell_measurement_theta_min 1.78
_cell_volume 1533.7(7)
_computing_cell_refinement 'Smart Saint'
_computing_data_collection Smart
_computing_data_reduction SAINT
_computing_molecular_graphics 'SHELXP-91 (Sheldrick, 1997)'
_computing_publication_material 'SHELXCIF-97 (Sheldrick, 2000)'
_computing_structure_refinement 'SHELXL-97 (Sheldrick, 2008)'
_computing_structure_solution 'SHELXS-97 (Sheldrick, 2008)'
_diffrn_ambient_temperature 100(2)
_diffrn_detector_area_resol_mean 0
_diffrn_measured_fraction_theta_full 0.998
_diffrn_measured_fraction_theta_max 0.998
_diffrn_measurement_device_type 'BRUKER apex II'
_diffrn_measurement_method '0.5 wide w/ exposures'
_diffrn_radiation_monochromator 'Quazar Optics'
_diffrn_radiation_source 'Imus microfocused'
_diffrn_radiation_type MoK\a
_diffrn_radiation_wavelength 0.71073
_diffrn_reflns_av_R_equivalents 0.0784
_diffrn_reflns_av_sigmaI/netI 0.0605
_diffrn_reflns_limit_h_max 13
_diffrn_reflns_limit_h_min -13
_diffrn_reflns_limit_k_max 8
_diffrn_reflns_limit_k_min -8
_diffrn_reflns_limit_l_max 29
_diffrn_reflns_limit_l_min -29
_diffrn_reflns_number 17247
_diffrn_reflns_theta_full 27.44
_diffrn_reflns_theta_max 27.44
_diffrn_reflns_theta_min 1.78
_exptl_absorpt_coefficient_mu 7.953
_exptl_absorpt_correction_T_max 0.961
_exptl_absorpt_correction_T_min 0.909
_exptl_absorpt_correction_type numerical
_exptl_absorpt_process_details SHELTXPREP
_exptl_crystal_colour Colorless
_exptl_crystal_density_diffrn 3.270
_exptl_crystal_description Needle
_exptl_crystal_F_000 1386
_exptl_crystal_size_max 0.100
_exptl_crystal_size_mid 0.010
_exptl_crystal_size_min 0.005
_refine_diff_density_max 2.283
_refine_diff_density_min -1.704
_refine_diff_density_rms 0.300
_refine_ls_extinction_method none
_refine_ls_goodness_of_fit_ref 1.042
_refine_ls_hydrogen_treatment none
_refine_ls_matrix_type full
_refine_ls_number_parameters 285
_refine_ls_number_reflns 3502
_refine_ls_number_restraints 168
_refine_ls_restrained_S_all 1.022
_refine_ls_R_factor_all 0.0601
_refine_ls_R_factor_gt 0.0398
_refine_ls_shift/su_max 0.001
_refine_ls_shift/su_mean 0.000
_refine_ls_structure_factor_coef Fsqd
_refine_ls_weighting_details 'calc w=1/[\s^2^(Fo^2^)+(0.0372P)^2^+10.3252P] where P=(Fo^2^+2Fc^2^)/3'
_refine_ls_weighting_scheme calc
_refine_ls_wR_factor_gt 0.0851
_refine_ls_wR_factor_ref 0.0930
_reflns_number_gt 2723
_reflns_number_total 3502
_reflns_threshold_expression >2sigma(I)
_cod_data_source_file ja303804r_si_002_3.cif
_cod_data_source_block SmBOCl
_cod_database_code 4118151

loop_
_symmetry_equiv_pos_as_xyz
'x, y, z'
'-x, y, -z+1/2'
'-x, -y, -z'
'x, -y, z-1/2'

loop_
_atom_site_label
_atom_site_type_symbol
_atom_site_fract_x
_atom_site_fract_y
_atom_site_fract_z
_atom_site_U_iso_or_equiv
_atom_site_adp_type
_atom_site_occupancy
_atom_site_symmetry_multiplicity
_atom_site_calc_flag
_atom_site_refinement_flags
Sm1 Sm 0.43501(4) 1.11328(6) 0.348214(17) 0.00508(11) Uani 1 1 d .
Sm2 Sm 0.93177(4) 0.59038(6) 0.361303(17) 0.00497(11) Uani 1 1 d .
Cl1 Cl 0.60803(19) 1.0720(3) 0.44755(8) 0.0099(4) Uani 1 1 d .
Cl2 Cl 1.0000 0.6256(4) 0.2500 0.0129(6) Uani 1 2 d S
O3 O 1.0048(5) 0.9913(8) 0.3551(2) 0.0050(11) Uani 1 1 d U
O4 O 0.3406(5) 0.8860(8) 0.2679(2) 0.0072(11) Uani 1 1 d U
O5 O 0.5112(5) 1.4813(8) 0.3565(2) 0.0043(11) Uani 1 1 d U
O6 O 0.8023(5) 0.8947(8) 0.3218(2) 0.0072(11) Uani 1 1 d U
O7 O 0.3771(5) 0.7604(8) 0.3833(2) 0.0057(11) Uani 1 1 d U
O9 O 1.1062(5) 0.3295(8) 0.3764(2) 0.0043(11) Uani 1 1 d U
O10 O 0.6295(5) 1.1493(8) 0.3009(2) 0.0046(11) Uani 1 1 d U
O11 O 0.5821(5) 0.8109(8) 0.3264(2) 0.0062(11) Uani 1 1 d U
O14 O 1.1648(5) 0.6666(8) 0.4028(2) 0.0063(11) Uani 1 1 d U
O15 O 0.8566(5) 0.2542(8) 0.3131(2) 0.0064(11) Uani 1 1 d U
O16 O 0.2839(5) 1.3095(9) 0.2780(2) 0.0074(11) Uani 1 1 d U
O17 O 0.2279(5) 1.0157(8) 0.3809(2) 0.0069(11) Uani 1 1 d U
O18 O 0.9201(5) 0.7770(8) 0.4536(2) 0.0066(11) Uani 1 1 d U
O19 O 0.8266(6) 0.3839(9) 0.4276(2) 0.0110(12) Uani 1 1 d U
O13 O 0.7012(5) 0.5134(8) 0.3087(2) 0.0058(11) Uani 1 1 d U
O12 O 0.3362(5) 1.4015(8) 0.4047(2) 0.0049(11) Uani 1 1 d U
O2 O 1.0826(5) 1.0797(8) 0.4519(2) 0.0076(11) Uani 1 1 d U
O1 O 0.5188(5) 0.5912(8) 0.4565(2) 0.0080(11) Uani 1 1 d U
O8 O 0.8141(5) 0.5967(8) 0.5231(2) 0.0073(11) Uani 1 1 d U
B9 B 1.1030(9) 1.1078(15) 0.3897(4) 0.0095(18) Uani 1 1 d U
B8 B 0.5978(9) 1.5994(14) 0.3310(4) 0.0069(17) Uani 1 1 d U
B7 B 0.2526(9) 0.8095(14) 0.3908(4) 0.0055(17) Uani 1 1 d U
B6 B 0.8884(8) 1.0553(13) 0.3299(4) 0.0030(16) Uani 1 1 d U
B5 B 0.6699(9) 0.9323(14) 0.2946(4) 0.0057(17) Uani 1 1 d U
B4 B 0.8826(9) 0.7674(14) 0.5088(4) 0.0084(18) Uani 1 1 d U
B3 B 0.7208(9) 1.3019(14) 0.2858(4) 0.0073(18) Uani 1 1 d U
B2 B 1.2052(9) 0.4448(14) 0.4152(4) 0.0054(17) Uani 1 1 d U
B1 B 0.4333(9) 0.5589(14) 0.4007(4) 0.0075(18) Uani 1 1 d U

loop_
_atom_site_aniso_label
_atom_site_aniso_U_11
_atom_site_aniso_U_22
_atom_site_aniso_U_33
_atom_site_aniso_U_23
_atom_site_aniso_U_13
_atom_site_aniso_U_12
Sm1 0.0058(2) 0.00153(19) 0.0081(2) 0.00026(15) 0.00132(15) -0.00010(16)
Sm2 0.0061(2) 0.00173(19) 0.0071(2) 0.00022(15) 0.00074(15) 0.00018(16)
Cl1 0.0116(10) 0.0059(9) 0.0116(9) 0.0004(7) -0.0010(7) -0.0029(8)
Cl2 0.0213(16) 0.0083(13) 0.0103(13) 0.000 0.0066(11) 0.000
O3 0.0060(18) 0.0037(17) 0.0051(18) -0.0001(15) -0.0002(15) 0.0009(15)
O4 0.0085(18) 0.0066(18) 0.0066(18) -0.0007(15) 0.0012(15) -0.0004(15)
O5 0.0050(18) 0.0025(17) 0.0057(18) -0.0001(14) 0.0023(15) 0.0004(15)
O6 0.0081(18) 0.0050(18) 0.0077(18) -0.0011(15) -0.0017(15) -0.0004(15)
O7 0.0054(18) 0.0061(18) 0.0059(18) 0.0010(15) 0.0011(15) 0.0000(15)
O9 0.0055(18) 0.0017(17) 0.0057(17) 0.0010(14) 0.0010(15) -0.0004(15)
O10 0.0048(18) 0.0029(17) 0.0060(17) -0.0006(14) -0.0002(14) 0.0005(15)
O11 0.0067(18) 0.0052(18) 0.0067(18) 0.0001(15) 0.0014(15) -0.0007(15)
O14 0.0067(18) 0.0049(18) 0.0073(18) -0.0008(15) 0.0011(15) -0.0004(15)
O15 0.0065(18) 0.0064(18) 0.0063(18) -0.0005(15) 0.0012(15) 0.0012(15)
O16 0.0097(19) 0.0066(18) 0.0056(18) 0.0005(15) -0.0006(15) 0.0025(15)
O17 0.0058(18) 0.0060(18) 0.0085(18) -0.0013(15) -0.0006(15) 0.0007(15)
O18 0.0075(18) 0.0055(18) 0.0066(18) -0.0006(15) 0.0002(15) -0.0002(15)
O19 0.0113(15) 0.0107(15) 0.0111(14) 0.0001(9) 0.0017(9) -0.0004(9)
O13 0.0068(18) 0.0046(18) 0.0058(18) 0.0003(15) 0.0000(15) 0.0004(15)
O12 0.0040(17) 0.0031(17) 0.0073(17) 0.0006(15) 0.0003(14) 0.0002(15)
O2 0.0088(18) 0.0070(18) 0.0075(18) -0.0020(15) 0.0030(15) 0.0004(15)
O1 0.0081(14) 0.0075(14) 0.0081(14) -0.0004(9) 0.0005(9) 0.0005(9)
O8 0.0083(18) 0.0069(18) 0.0069(18) -0.0005(15) 0.0018(15) -0.0003(15)
B9 0.010(2) 0.008(2) 0.011(2) -0.0006(18) 0.0010(18) -0.0009(18)
B8 0.007(2) 0.006(2) 0.008(2) 0.0002(18) 0.0010(17) 0.0008(18)
B7 0.005(2) 0.006(2) 0.006(2) 0.0005(17) 0.0006(17) -0.0015(18)
B6 0.004(2) 0.002(2) 0.003(2) -0.0004(17) 0.0024(17) -0.0005(17)
B5 0.006(2) 0.005(2) 0.006(2) 0.0010(17) 0.0015(17) -0.0012(18)
B4 0.008(2) 0.008(2) 0.009(2) -0.0006(18) 0.0014(18) 0.0013(18)
B3 0.008(2) 0.007(2) 0.007(2) 0.0006(17) 0.0004(18) -0.0011(18)
B2 0.007(2) 0.004(2) 0.005(2) 0.0009(17) 0.0008(17) -0.0011(18)
B1 0.007(2) 0.007(2) 0.009(2) -0.0001(17) 0.0009(18) -0.0004(18)

loop_
_atom_type_symbol
_atom_type_description
_atom_type_scat_dispersion_real
_atom_type_scat_dispersion_imag
_atom_type_scat_source
B B 0.0013 0.0007 'International Tables Vol C Tables 4.2.6.8 and 6.1.1.4'
O O 0.0106 0.0060 'International Tables Vol C Tables 4.2.6.8 and 6.1.1.4'
Cl Cl 0.1484 0.1585 'International Tables Vol C Tables 4.2.6.8 and 6.1.1.4'
Sm Sm -0.1638 3.4418 'International Tables Vol C Tables 4.2.6.8 and 6.1.1.4'

loop_
_geom_angle_atom_site_label_1
_geom_angle_atom_site_label_2
_geom_angle_atom_site_label_3
_geom_angle
_geom_angle_site_symmetry_1
_geom_angle_site_symmetry_3
O10 Sm1 O17 167.69(17) . .
O10 Sm1 O16 99.15(18) . .
O17 Sm1 O16 79.37(18) . .
O10 Sm1 O4 89.84(17) . .
O17 Sm1 O4 78.18(17) . .
O16 Sm1 O4 69.25(18) . .
O10 Sm1 O5 70.59(17) . .
O17 Sm1 O5 120.17(17) . .
O16 Sm1 O5 74.77(18) . .
O4 Sm1 O5 135.42(17) . .
O10 Sm1 O7 118.66(17) . .
O17 Sm1 O7 54.09(18) . .
O16 Sm1 O7 120.95(18) . .
O4 Sm1 O7 67.49(17) . .
O5 Sm1 O7 156.96(17) . .
O10 Sm1 O12 124.96(17) . .
O17 Sm1 O12 66.48(17) . .
O16 Sm1 O12 72.41(17) . .
O4 Sm1 O12 131.54(17) . .
O5 Sm1 O12 54.56(16) . .
O7 Sm1 O12 111.16(17) . .
O10 Sm1 O11 55.24(17) . .
O17 Sm1 O11 116.05(17) . .
O16 Sm1 O11 127.53(17) . .
O4 Sm1 O11 66.27(18) . .
O5 Sm1 O11 122.61(17) . .
O7 Sm1 O11 63.49(17) . .
O12 Sm1 O11 159.85(17) . .
O10 Sm1 Cl1 83.32(13) . .
O17 Sm1 Cl1 103.44(13) . .
O16 Sm1 Cl1 153.96(13) . .
O4 Sm1 Cl1 136.79(13) . .
O5 Sm1 Cl1 81.80(13) . .
O7 Sm1 Cl1 78.69(13) . .
O12 Sm1 Cl1 84.87(12) . .
O11 Sm1 Cl1 75.07(13) . .
O10 Sm1 B7 144.5(2) . .
O17 Sm1 B7 26.9(2) . .
O16 Sm1 B7 99.7(2) . .
O4 Sm1 B7 69.4(2) . .
O5 Sm1 B7 143.8(2) . .
O7 Sm1 B7 27.2(2) . .
O12 Sm1 B7 89.4(2) . .
O11 Sm1 B7 89.6(2) . .
Cl1 Sm1 B7 92.50(18) . .
O10 Sm1 B1 97.6(2) . 1_565
O17 Sm1 B1 93.8(2) . 1_565
O16 Sm1 B1 75.5(2) . 1_565
O4 Sm1 B1 144.7(2) . 1_565
O5 Sm1 B1 27.7(2) . 1_565
O7 Sm1 B1 133.9(2) . 1_565
O12 Sm1 B1 27.4(2) . 1_565
O11 Sm1 B1 143.7(2) . 1_565
Cl1 Sm1 B1 78.44(18) . 1_565
B7 Sm1 B1 116.1(2) . 1_565
O10 Sm1 B5 27.4(2) . .
O17 Sm1 B5 142.7(2) . .
O16 Sm1 B5 113.8(2) . .
O4 Sm1 B5 75.0(2) . .
O5 Sm1 B5 97.1(2) . .
O7 Sm1 B5 91.4(2) . .
O12 Sm1 B5 149.7(2) . .
O11 Sm1 B5 28.0(2) . .
Cl1 Sm1 B5 79.94(17) . .
B7 Sm1 B5 117.1(2) . .
B1 Sm1 B5 122.8(2) 1_565 .
O19 Sm2 O18 68.93(18) . .
O19 Sm2 O9 85.66(18) . .
O18 Sm2 O9 108.95(17) . .
O19 Sm2 O6 113.40(19) . .
O18 Sm2 O6 81.36(17) . .
O9 Sm2 O6 160.82(17) . .
O19 Sm2 O15 70.29(18) . .
O18 Sm2 O15 139.12(17) . .
O9 Sm2 O15 70.30(17) . .
O6 Sm2 O15 112.88(18) . .
O19 Sm2 O14 111.13(18) . .
O18 Sm2 O14 74.36(17) . .
O9 Sm2 O14 54.79(17) . .
O6 Sm2 O14 115.94(17) . .
O15 Sm2 O14 124.23(17) . .
O19 Sm2 O13 73.75(18) . .
O18 Sm2 O13 110.62(17) . .
O9 Sm2 O13 124.09(17) . .
O6 Sm2 O13 63.19(17) . .
O15 Sm2 O13 53.89(17) . .
O14 Sm2 O13 174.33(16) . .
O19 Sm2 O3 135.98(17) . .
O18 Sm2 O3 67.97(17) . .
O9 Sm2 O3 116.55(17) . .
O6 Sm2 O3 51.23(17) . .
O15 Sm2 O3 150.94(16) . .
O14 Sm2 O3 64.72(17) . .
O13 Sm2 O3 114.10(16) . .
O19 Sm2 Cl2 146.43(14) . .
O18 Sm2 Cl2 144.30(14) . .
O9 Sm2 Cl2 85.07(12) . .
O6 Sm2 Cl2 77.71(13) . .
O15 Sm2 Cl2 76.21(13) . .
O14 Sm2 Cl2 89.25(12) . .
O13 Sm2 Cl2 85.09(12) . .
O3 Sm2 Cl2 76.38(12) . .
O19 Sm2 B6 128.2(2) . .
O18 Sm2 B6 73.1(2) . .
O9 Sm2 B6 140.6(2) . .
O6 Sm2 B6 25.5(2) . .
O15 Sm2 B6 134.3(2) . .
O14 Sm2 B6 90.4(2) . .
O13 Sm2 B6 88.5(2) . .
O3 Sm2 B6 25.73(19) . .
Cl2 Sm2 B6 75.55(16) . .
O19 Sm2 B2 92.9(2) . .
O18 Sm2 B2 86.8(2) . .
O9 Sm2 B2 27.8(2) . .
O6 Sm2 B2 144.4(2) . .
O15 Sm2 B2 98.0(2) . .
O14 Sm2 B2 28.6(2) . .
O13 Sm2 B2 151.4(2) . .
O3 Sm2 B2 93.2(2) . .
Cl2 Sm2 B2 93.71(16) . .
B6 Sm2 B2 118.9(2) . .
Sm2 Cl2 Sm2 170.59(12) 2_755 .
B6 O3 B9 128.9(6) . .
B6 O3 Sm2 93.9(4) . .
B9 O3 Sm2 131.2(5) . .
B5 O4 Sm1 126.4(5) 2_655 .
B8 O5 B1 124.3(6) . 1_565
B8 O5 Sm1 135.6(5) . .
B1 O5 Sm1 100.1(4) 1_565 .
B6 O6 B5 120.3(6) . .
B6 O6 Sm2 103.0(5) . .
B5 O6 Sm2 136.7(5) . .
B7 O7 B1 121.8(6) . .
B7 O7 Sm1 96.0(5) . .
B1 O7 Sm1 141.9(5) . .
B9 O9 B2 113.3(6) 1_545 .
B9 O9 Sm2 131.0(5) 1_545 .
B2 O9 Sm2 101.1(4) . .
B3 O10 B5 114.5(6) . .
B3 O10 Sm1 142.0(5) . .
B5 O10 Sm1 102.7(4) . .
B8 O11 B5 119.2(6) 1_545 .
B8 O11 Sm1 143.5(5) 1_545 .
B5 O11 Sm1 97.1(4) . .
B7 O14 B2 120.1(6) 1_655 .
B7 O14 Sm2 134.0(5) 1_655 .
B2 O14 Sm2 97.0(4) . .
B6 O15 B3 119.4(6) 1_545 1_545
B6 O15 Sm2 129.0(5) 1_545 .
B3 O15 Sm2 103.7(4) 1_545 .
B3 O16 Sm1 125.5(5) 2_655 .
B7 O17 B9 121.4(7) . 1_455
B7 O17 Sm1 98.2(5) . .
B9 O17 Sm1 140.4(5) 1_455 .
B4 O18 Sm2 145.8(5) . .
B8 O13 B3 130.9(7) 1_545 1_545
B8 O13 Sm2 118.4(5) 1_545 .
B3 O13 Sm2 100.3(4) 1_545 .
B1 O12 B2 124.3(6) 1_565 1_465
B1 O12 Sm1 98.2(4) 1_565 .
B2 O12 Sm1 132.5(5) 1_465 .
B4 O2 B9 119.9(7) 3_776 .
B4 O8 B2 120.8(6) . 3_766
O3 B9 O9 115.3(7) . 1_565
O3 B9 O17 107.5(7) . 1_655
O9 B9 O17 108.7(7) 1_565 1_655
O3 B9 O2 107.1(7) . .
O9 B9 O2 109.3(7) 1_565 .
O17 B9 O2 108.8(7) 1_655 .
O5 B8 O13 122.2(7) . 1_565
O5 B8 O11 120.2(7) . 1_565
O13 B8 O11 117.6(7) 1_565 1_565
O14 B7 O17 125.1(8) 1_455 .
O14 B7 O7 123.3(8) 1_455 .
O17 B7 O7 111.5(7) . .
O14 B7 Sm1 172.7(6) 1_455 .
O17 B7 Sm1 54.9(4) . .
O7 B7 Sm1 56.8(4) . .
O3 B6 O15 125.7(7) . 1_565
O3 B6 O6 111.9(7) . .
O15 B6 O6 122.4(7) 1_565 .
O3 B6 Sm2 60.4(4) . .
O15 B6 Sm2 173.9(6) 1_565 .
O6 B6 Sm2 51.5(4) . .
O4 B5 O6 109.7(6) 2_655 .
O4 B5 O10 107.6(6) 2_655 .
O6 B5 O10 112.5(7) . .
O4 B5 O11 114.2(7) 2_655 .
O6 B5 O11 108.3(6) . .
O10 B5 O11 104.4(6) . .
O4 B5 Sm1 120.2(5) 2_655 .
O6 B5 Sm1 129.9(5) . .
O10 B5 Sm1 49.9(3) . .
O11 B5 Sm1 55.0(4) . .
O2 B4 O8 121.5(7) 3_776 .
O2 B4 O18 120.1(8) 3_776 .
O8 B4 O18 118.4(7) . .
O10 B3 O16 109.0(7) . 2_655
O10 B3 O13 114.3(7) . 1_565
O16 B3 O13 109.8(6) 2_655 1_565
O10 B3 O15 112.2(7) . 1_565
O16 B3 O15 109.7(6) 2_655 1_565
O13 B3 O15 101.6(6) 1_565 1_565
O12 B2 O9 114.0(6) 1_645 .
O12 B2 O8 111.8(6) 1_645 3_766
O9 B2 O8 108.7(6) . 3_766
O12 B2 O14 113.5(6) 1_645 .
O9 B2 O14 101.6(6) . .
O8 B2 O14 106.5(6) 3_766 .
O12 B2 Sm2 146.2(5) 1_645 .
O9 B2 Sm2 51.1(3) . .
O8 B2 Sm2 102.0(5) 3_766 .
O14 B2 Sm2 54.4(3) . .
O12 B1 O7 112.2(7) 1_545 .
O12 B1 O5 105.2(6) 1_545 1_545
O7 B1 O5 110.5(7) . 1_545
O12 B1 O1 113.1(7) 1_545 .
O7 B1 O1 107.0(6) . .
O5 B1 O1 108.8(7) 1_545 .
O12 B1 Sm1 54.5(4) 1_545 1_545
O7 B1 Sm1 137.1(5) . 1_545
O5 B1 Sm1 52.2(4) 1_545 1_545
O1 B1 Sm1 115.7(5) . 1_545

loop_
_geom_bond_atom_site_label_1
_geom_bond_atom_site_label_2
_geom_bond_distance
_geom_bond_site_symmetry_2
Sm1 O10 2.435(5) .
Sm1 O17 2.461(6) .
Sm1 O16 2.462(5) .
Sm1 O4 2.464(5) .
Sm1 O5 2.493(5) .
Sm1 O7 2.505(5) .
Sm1 O12 2.554(5) .
Sm1 O11 2.564(5) .
Sm1 Cl1 2.746(2) .
Sm1 B7 2.978(9) .
Sm1 B1 3.107(9) 1_565
Sm1 B5 3.108(9) .
Sm2 O19 2.392(6) .
Sm2 O18 2.457(5) .
Sm2 O9 2.468(5) .
Sm2 O6 2.483(5) .
Sm2 O15 2.507(5) .
Sm2 O14 2.549(6) .
Sm2 O13 2.604(5) .
Sm2 O3 2.693(5) .
Sm2 Cl2 2.7571(8) .
Sm2 B6 3.091(9) .
Sm2 B2 3.112(9) .
Cl2 Sm2 2.7570(8) 2_755
O3 B6 1.345(10) .
O3 B9 1.429(11) .
O4 B5 1.462(10) 2_655
O5 B8 1.368(10) .
O5 B1 1.469(10) 1_565
O6 B6 1.366(10) .
O6 B5 1.465(10) .
O7 B7 1.370(10) .
O7 B1 1.456(10) .
O9 B9 1.456(10) 1_545
O9 B2 1.478(10) .
O10 B3 1.440(10) .
O10 B5 1.468(10) .
O11 B8 1.370(10) 1_545
O11 B5 1.468(10) .
O14 B7 1.351(10) 1_655
O14 B2 1.502(10) .
O15 B6 1.363(10) 1_545
O15 B3 1.510(11) 1_545
O16 B3 1.465(10) 2_655
O17 B7 1.362(10) .
O17 B9 1.469(11) 1_455
O18 B4 1.380(10) .
O13 B8 1.370(10) 1_545
O13 B3 1.480(10) 1_545
O12 B1 1.443(10) 1_565
O12 B2 1.447(10) 1_465
O2 B4 1.354(10) 3_776
O2 B9 1.488(10) .
O1 B1 1.487(10) .
O8 B4 1.372(11) .
O8 B2 1.484(10) 3_766
B9 O9 1.456(10) 1_565
B9 O17 1.469(11) 1_655
B8 O13 1.370(10) 1_565
B8 O11 1.370(10) 1_565
B7 O14 1.351(10) 1_455
B6 O15 1.363(10) 1_565
B5 O4 1.462(10) 2_655
B4 O2 1.354(10) 3_776
B3 O16 1.465(10) 2_655
B3 O13 1.480(10) 1_565
B3 O15 1.510(11) 1_565
B2 O12 1.447(10) 1_645
B2 O8 1.484(10) 3_766
B1 O12 1.443(10) 1_545
B1 O5 1.469(10) 1_545
B1 Sm1 3.107(9) 1_545
